data_1564792
loop_
_publ_author_name
'Guan, Zhipeng'
'Zhu, Shuxiang'
'Yang, Yankai'
'Liu, Yanlong'
'Wang, Siyuan'
'Bu, Faxiang'
'Cong, Hengjiang'
'Alhumade, Hesham'
'Zhang, Heng'
'Lei, Aiwen'

_publ_section_title
;
 Electrochemically Selective Double C(sp2)-X (X=S/Se, N) Bonds Formation
 of One Carbon
;
_journal_name_full 'Chemical Science'
_journal_paper_doi 10.1039/D1SC04475C
_journal_year 2021
_chemical_formula_moiety 'C17 H15 Cl N4 O2 S'
_chemical_formula_sum 'C17 H15 Cl N4 O2 S'
_chemical_formula_weight 374.84
_space_group_crystal_system triclinic
_space_group_IT_number 2
_space_group_name_Hall '-P 1'
_space_group_name_H-M_alt 'P -1'
_atom_sites_solution_hydrogens geom
_atom_sites_solution_primary dual
_audit_block_doi 10.5517/ccdc.csd.cc27r9r2
_audit_creation_date 2021-04-06
_audit_creation_method
;
Olex2 1.2
(compiled 2018.05.29 svn.r3508 for OlexSys, GUI svn.r5506)
;
_audit_update_record
;
2021-04-16 deposited with the CCDC.	2021-10-01 downloaded from the CCDC.
;
_cell_angle_alpha 102.235(2)
_cell_angle_beta 107.273(2)
_cell_angle_gamma 99.656(2)
_cell_formula_units_Z 2
_cell_length_a 7.7386(2)
_cell_length_b 11.0939(2)
_cell_length_c 11.2012(3)
_cell_measurement_reflns_used 12503
_cell_measurement_temperature 297.46(12)
_cell_measurement_theta_max 65.1090
_cell_measurement_theta_min 4.1360
_cell_volume 869.57(4)
_computing_cell_refinement 'CrysAlisPro 1.171.39.46 (Rigaku Oxford Diffraction, 2018)'
_computing_data_collection 'CrysAlisPro 1.171.39.46 (Rigaku Oxford Diffraction, 2018)'
_computing_data_reduction 'CrysAlisPro 1.171.39.46 (Rigaku Oxford Diffraction, 2018)'
_computing_molecular_graphics 'Olex2 (Dolomanov et al., 2009)'
_computing_publication_material 'Olex2 (Dolomanov et al., 2009)'
_computing_structure_refinement 'XL (Sheldrick, 2008)'
_computing_structure_solution 'XT (Sheldrick, 2015)'
_diffrn_ambient_environment air
_diffrn_ambient_temperature 297.46(12)
_diffrn_detector 'Hybrid Pixel Counting (HPC) detector'
_diffrn_detector_area_resol_mean 28.5714
_diffrn_detector_type 'Rigaku HyPix-6000HE'
_diffrn_measured_fraction_theta_full 0.980
_diffrn_measured_fraction_theta_max 0.980
_diffrn_measurement_details
;
List of Runs (angles in degrees, time in seconds):

  # Type    Start    End  Width  t~exp~   \w     \q     \k     \f   Frames
#--------------------------------------------------------------------------
  1  \w    -39.00  89.00   0.50    0.50    --    0.00  38.00 -30.00  256
  2  \w    -39.00  89.00   0.50    0.50    --    0.00  38.00 -30.00  256
  3  \w    -34.00  94.00   0.50    0.50    --    5.00  75.00  60.00  256
  4  \w    -29.00  94.00   0.50    0.50    --    5.00  57.00-180.00  246
  5  \w   -145.00 -21.00   0.50    0.50    --  -56.00 -66.00  93.02  248
  6  \w   -149.00 -22.00   0.50    0.50    --  -60.00 -73.00 -61.83  254
  7  \w   -153.00 -25.00   0.50    0.50    --  -64.00 -75.00  18.19  256
  8  \w   -153.00 -26.00   0.50    0.50    --  -64.00 -73.00 -94.20  254
  9  \w   -157.00 -31.00   0.50    0.50    --  -68.00 -72.00-147.00  252
 10  \w   -161.00 -33.00   0.50    0.50    --  -72.00 -74.00  80.13  256
 11  \w   -161.00 -33.00   0.50    0.50    --  -72.00 -74.00 110.00  256
 12  \w   -165.00 -37.00   0.50    0.50    --  -76.00 -75.00 -86.83  256
 13  \w   -165.00 -39.00   0.50    0.50    --  -76.00 -72.00 164.75  252
 14  \w   -165.00 -37.00   0.50    0.50    --  -76.00 -75.00 -86.83  256
 15  \w   -169.00 -42.00   0.50    0.50    --  -80.00 -73.00-117.28  254
 16  \w   -173.00 -48.00   0.50    0.50    --  -84.50 -70.00 -61.45  250
 17  \w   -123.00   4.00   0.50    0.50    --  -84.50  75.00  90.00  254
 18  \w   -173.00 -46.00   0.50    0.50    --  -84.50 -75.00  30.00  254
 19  \w   -123.00   4.00   0.50    0.50    --  -84.50  75.00-150.00  254
 20  \w   -173.00 -46.00   0.50    0.50    --  -84.50 -75.00 120.00  254
 21  \w   -173.00 -46.00   0.50    0.50    --  -84.50 -75.00  90.00  254
 22  \w   -173.00 -46.00   0.50    0.50    --  -84.50 -75.00-150.00  254
 23  \w   -173.00 -51.00   0.50    0.50    --  -84.50 -57.00-150.00  244
 24  \w   -123.00   4.00   0.50    0.50    --  -84.50  75.00 150.00  254
 25  \w   -123.00   4.00   0.50    0.50    --  -84.50  75.00   0.00  254
 26  \w   -173.00 -46.00   0.50    0.50    --  -84.50 -75.00-180.00  254
 27  \w   -123.00   4.00   0.50    0.50    --  -84.50  75.00 -60.00  254
 28  \w   -173.00 -46.00   0.50    0.50    --  -84.50 -75.00   0.00  254
 29  \w   -173.00 -46.00   0.50    0.50    --  -84.50 -75.00  60.00  254
 30  \w    -39.00  89.00   0.50    0.50    --    0.00  38.00-180.00  256
 31  \w    -39.00  89.00   0.50    0.50    --    0.00  38.00 120.00  256
 32  \w   -161.00 -33.00   0.50    0.50    --  -72.00 -75.00-163.62  256
 33  \w   -173.00 -46.00   0.50    0.50    --  -84.50 -75.00 -30.00  254
 34  \w   -123.00   4.00   0.50    0.50    --  -84.50  75.00 -90.00  254
 35  \w   -173.00 -50.00   0.50    0.50    --  -84.50 -48.00 112.78  246
;
_diffrn_measurement_device 'AFC12 (Right): Kappa 3 circle'
_diffrn_measurement_device_type 'Rigaku XtaLAB P200'
_diffrn_measurement_method 'profile data from \w-scans and \phi-scans'
_diffrn_measurement_specimen_support 'Mitegen 50um'
_diffrn_orient_matrix_type 'CrysAlisPro convention (1999,Acta A55,543-557)'
_diffrn_orient_matrix_UB_11 -0.1055895000
_diffrn_orient_matrix_UB_12 0.1055410000
_diffrn_orient_matrix_UB_13 0.0109926000
_diffrn_orient_matrix_UB_21 0.0994118000
_diffrn_orient_matrix_UB_22 0.0641410000
_diffrn_orient_matrix_UB_23 -0.0791621000
_diffrn_orient_matrix_UB_31 -0.1589285000
_diffrn_orient_matrix_UB_32 -0.0790640000
_diffrn_orient_matrix_UB_33 -0.1268670000
_diffrn_radiation_collimation 0.3
_diffrn_radiation_monochromator 'VariMax VHF'
_diffrn_radiation_probe x-ray
_diffrn_radiation_type CuK\a
_diffrn_radiation_wavelength 1.54184
_diffrn_reflns_av_R_equivalents 0.0361
_diffrn_reflns_av_unetI/netI 0.0206
_diffrn_reflns_Laue_measured_fraction_full 0.980
_diffrn_reflns_Laue_measured_fraction_max 0.980
_diffrn_reflns_limit_h_max 9
_diffrn_reflns_limit_h_min -9
_diffrn_reflns_limit_k_max 13
_diffrn_reflns_limit_k_min -13
_diffrn_reflns_limit_l_max 13
_diffrn_reflns_limit_l_min -13
_diffrn_reflns_number 27579
_diffrn_reflns_point_group_measured_fraction_full 0.980
_diffrn_reflns_point_group_measured_fraction_max 0.980
_diffrn_reflns_theta_full 65.646
_diffrn_reflns_theta_max 65.646
_diffrn_reflns_theta_min 4.208
_diffrn_source 'Rotating Anode'
_diffrn_source_current 30.0
_diffrn_source_power 1.2
_diffrn_source_target Cu
_diffrn_source_type 'Rigaku MicroMax-007HF'
_diffrn_source_voltage 40.0
_exptl_absorpt_coefficient_mu 3.231
_exptl_absorpt_correction_T_max 1.00000
_exptl_absorpt_correction_T_min 0.82449
_exptl_absorpt_correction_type multi-scan
_exptl_absorpt_process_details
;
CrysAlisPro 1.171.39.46 (Rigaku Oxford Diffraction, 2018)
Empirical absorption correction using spherical harmonics,
 implemented in SCALE3 ABSPACK scaling algorithm.
;
_exptl_crystal_colour colourless
_exptl_crystal_colour_primary colourless
_exptl_crystal_density_diffrn 1.432
_exptl_crystal_description block
_exptl_crystal_F_000 388
_exptl_crystal_size_max 0.08
_exptl_crystal_size_mid 0.06
_exptl_crystal_size_min 0.04
_refine_diff_density_max 0.116
_refine_diff_density_min -0.248
_refine_diff_density_rms 0.030
_refine_ls_extinction_method none
_refine_ls_goodness_of_fit_ref 1.096
_refine_ls_hydrogen_treatment constr
_refine_ls_matrix_type full
_refine_ls_number_parameters 227
_refine_ls_number_reflns 2949
_refine_ls_number_restraints 0
_refine_ls_restrained_S_all 1.096
_refine_ls_R_factor_all 0.0384
_refine_ls_R_factor_gt 0.0312
_refine_ls_shift/su_max 0.000
_refine_ls_shift/su_mean 0.000
_refine_ls_structure_factor_coef Fsqd
_refine_ls_weighting_details 'w=1/[\s^2^(Fo^2^)+(0.0471P)^2^+0.1057P] where P=(Fo^2^+2Fc^2^)/3'
_refine_ls_weighting_scheme calc
_refine_ls_wR_factor_gt 0.0877
_refine_ls_wR_factor_ref 0.0917
_reflns_Friedel_coverage 0.000
_reflns_number_gt 2438
_reflns_number_total 2949
_reflns_threshold_expression 'I > 2\s(I)'
_cod_data_source_file d1sc04475c2.cif
_cod_data_source_block zhushuxiang-zsx-c1-20210405-rt
_cod_database_code 1564792
_shelx_shelxl_version_number 2014/7
_chemical_oxdiff_formula 'C H N O S Cl'
_shelx_space_group_comment
;
The symmetry employed for this shelxl refinement is uniquely defined
by the following loop, which should always be used as a source of
symmetry information in preference to the above space-group names.
They are only intended as comments.
;
_shelx_estimated_absorpt_t_max 0.882
_shelx_estimated_absorpt_t_min 0.782
_reflns_odcompleteness_completeness 99.29
_reflns_odcompleteness_iscentric 1
_reflns_odcompleteness_theta 61.08
_olex2_refinement_description
;
1. Fixed Uiso
 At 1.2 times of:
  All C(H) groups, All C(H,H) groups
 At 1.5 times of:
  All C(H,H,H) groups
2.a Secondary CH2 refined with riding coordinates:
 C4(H4A,H4B), C2(H2A,H2B)
2.b Aromatic/amide H refined with riding coordinates:
 C13(H13), C14(H14), C16(H16), C17(H17), C7(H7), C10(H10), C8(H8), C9(H9)
2.c Idealised Me refined as rotating group:
 C1(H1A,H1B,H1C)
;
_olex2_submission_special_instructions 'No special instructions were received'
_oxdiff_exptl_absorpt_empirical_details
;
Empirical correction (ABSPACK) includes:
- Absorption correction using spherical harmonics
- Frame scaling
;
_oxdiff_exptl_absorpt_empirical_full_max 1.425
_oxdiff_exptl_absorpt_empirical_full_min 0.783

loop_
_space_group_symop_operation_xyz
'x, y, z'
'-x, -y, -z'

loop_
_atom_site_label
_atom_site_type_symbol
_atom_site_fract_x
_atom_site_fract_y
_atom_site_fract_z
_atom_site_U_iso_or_equiv
_atom_site_adp_type
_atom_site_occupancy
_atom_site_site_symmetry_order
_atom_site_calc_flag
_atom_site_refinement_flags_posn
_atom_site_refinement_flags_adp
_atom_site_refinement_flags_occupancy
_atom_site_disorder_assembly
_atom_site_disorder_group
S1 S 0.07494(6) 0.18032(4) 0.50609(5) 0.06526(16) Uani 1 1 d . . . . .
Cl1 Cl 0.83476(7) 0.06442(5) 0.77829(6) 0.08305(19) Uani 1 1 d . . . . .
O1 O 0.55583(17) 0.63678(10) 0.77957(13) 0.0666(3) Uani 1 1 d . . . . .
O2 O 0.34627(18) 0.66025(11) 0.60456(13) 0.0719(4) Uani 1 1 d . . . . .
N2 N 0.00809(18) 0.28545(12) 0.30933(14) 0.0573(4) Uani 1 1 d . . . . .
N1 N 0.25634(19) 0.40822(12) 0.48386(15) 0.0587(4) Uani 1 1 d . . . . .
N3 N -0.0954(2) 0.16556(13) 0.23128(17) 0.0687(4) Uani 1 1 d . . . . .
N4 N -0.1967(2) 0.17526(14) 0.12119(18) 0.0754(4) Uani 1 1 d . . . . .
C12 C 0.2958(2) 0.15578(14) 0.58413(17) 0.0529(4) Uani 1 1 d . . . . .
C13 C 0.4440(2) 0.17584(15) 0.53843(17) 0.0563(4) Uani 1 1 d . . . . .
H13 H 0.4309 0.2072 0.4664 0.068 Uiso 1 1 calc R . . . .
C15 C 0.6268(2) 0.10003(14) 0.70424(18) 0.0584(4) Uani 1 1 d . . . . .
C3 C 0.4218(2) 0.59434(16) 0.66413(18) 0.0564(4) Uani 1 1 d . . . . .
C5 C 0.1319(2) 0.30509(15) 0.43703(17) 0.0555(4) Uani 1 1 d . . . . .
C6 C -0.0319(2) 0.37443(15) 0.24305(17) 0.0562(4) Uani 1 1 d . . . . .
C14 C 0.6099(2) 0.14938(15) 0.59966(18) 0.0585(4) Uani 1 1 d . . . . .
H14 H 0.7100 0.1648 0.5705 0.070 Uiso 1 1 calc R . . . .
C4 C 0.3776(2) 0.45060(14) 0.61827(17) 0.0599(4) Uani 1 1 d . . . . .
H4A H 0.4922 0.4230 0.6269 0.072 Uiso 1 1 calc R . . . .
H4B H 0.3168 0.4140 0.6712 0.072 Uiso 1 1 calc R . . . .
C16 C 0.4800(3) 0.07664(16) 0.74921(18) 0.0637(5) Uani 1 1 d . . . . .
H16 H 0.4923 0.0419 0.8191 0.076 Uiso 1 1 calc R . . . .
C11 C -0.1630(3) 0.30363(16) 0.12359(19) 0.0636(5) Uani 1 1 d . . . . .
C17 C 0.3146(2) 0.10548(15) 0.68907(18) 0.0599(4) Uani 1 1 d . . . . .
H17 H 0.2154 0.0910 0.7192 0.072 Uiso 1 1 calc R . . . .
C7 C 0.0267(3) 0.50712(16) 0.2752(2) 0.0661(5) Uani 1 1 d . . . . .
H7 H 0.1145 0.5552 0.3553 0.079 Uiso 1 1 calc R . . . .
C2 C 0.6160(3) 0.77485(16) 0.8332(2) 0.0747(5) Uani 1 1 d . . . . .
H2A H 0.5082 0.8097 0.8290 0.090 Uiso 1 1 calc R . . . .
H2B H 0.6816 0.8118 0.7829 0.090 Uiso 1 1 calc R . . . .
C10 C -0.2419(3) 0.3606(2) 0.0292(2) 0.0770(5) Uani 1 1 d . . . . .
H10 H -0.3289 0.3128 -0.0513 0.092 Uiso 1 1 calc R . . . .
C8 C -0.0537(3) 0.56151(19) 0.1812(2) 0.0777(6) Uani 1 1 d . . . . .
H8 H -0.0190 0.6496 0.1985 0.093 Uiso 1 1 calc R . . . .
C1 C 0.7396(4) 0.8060(2) 0.9687(2) 0.0955(7) Uani 1 1 d . . . . .
H1A H 0.8469 0.7723 0.9721 0.143 Uiso 1 1 calc GR . . . .
H1B H 0.6739 0.7693 1.0180 0.143 Uiso 1 1 calc GR . . . .
H1C H 0.7791 0.8967 1.0047 0.143 Uiso 1 1 calc GR . . . .
C9 C -0.1858(3) 0.4909(2) 0.0601(2) 0.0816(6) Uani 1 1 d . . . . .
H9 H -0.2363 0.5328 -0.0004 0.098 Uiso 1 1 calc R . . . .

loop_
_atom_site_aniso_label
_atom_site_aniso_U_11
_atom_site_aniso_U_22
_atom_site_aniso_U_33
_atom_site_aniso_U_23
_atom_site_aniso_U_13
_atom_site_aniso_U_12
S1 0.0479(2) 0.0589(3) 0.0902(4) 0.0286(2) 0.0243(2) 0.00525(19)
Cl1 0.0612(3) 0.0755(3) 0.1063(4) 0.0346(3) 0.0141(3) 0.0159(2)
O1 0.0688(8) 0.0471(6) 0.0713(8) 0.0102(6) 0.0142(7) 0.0074(5)
O2 0.0778(9) 0.0535(7) 0.0809(9) 0.0246(7) 0.0204(7) 0.0124(6)
N2 0.0499(8) 0.0432(7) 0.0715(10) 0.0125(7) 0.0160(7) 0.0061(6)
N1 0.0523(8) 0.0476(7) 0.0698(10) 0.0138(7) 0.0172(7) 0.0057(6)
N3 0.0616(9) 0.0455(8) 0.0814(11) 0.0088(7) 0.0112(8) 0.0033(6)
N4 0.0703(10) 0.0555(9) 0.0806(12) 0.0094(8) 0.0108(9) 0.0041(7)
C12 0.0515(9) 0.0384(8) 0.0645(10) 0.0105(7) 0.0212(8) 0.0031(6)
C13 0.0586(10) 0.0473(8) 0.0666(11) 0.0189(8) 0.0267(9) 0.0097(7)
C15 0.0540(9) 0.0411(8) 0.0706(11) 0.0110(8) 0.0145(9) 0.0059(7)
C3 0.0521(9) 0.0501(9) 0.0653(11) 0.0153(8) 0.0224(9) 0.0050(7)
C5 0.0469(9) 0.0464(9) 0.0715(12) 0.0142(8) 0.0209(9) 0.0092(7)
C6 0.0504(9) 0.0496(9) 0.0682(11) 0.0146(8) 0.0226(9) 0.0096(7)
C14 0.0528(9) 0.0467(9) 0.0763(12) 0.0139(8) 0.0275(9) 0.0075(7)
C4 0.0573(10) 0.0453(9) 0.0697(12) 0.0148(8) 0.0166(9) 0.0043(7)
C16 0.0695(11) 0.0521(9) 0.0682(12) 0.0204(8) 0.0228(10) 0.0092(8)
C11 0.0587(10) 0.0532(9) 0.0718(12) 0.0120(9) 0.0196(9) 0.0076(8)
C17 0.0600(10) 0.0506(9) 0.0717(12) 0.0185(8) 0.0300(9) 0.0056(8)
C7 0.0680(11) 0.0510(9) 0.0740(12) 0.0153(9) 0.0221(10) 0.0078(8)
C2 0.0811(13) 0.0471(9) 0.0799(14) 0.0074(9) 0.0195(11) 0.0021(9)
C10 0.0745(13) 0.0740(13) 0.0688(13) 0.0171(10) 0.0129(11) 0.0073(10)
C8 0.0892(14) 0.0555(10) 0.0856(15) 0.0247(10) 0.0260(12) 0.0115(10)
C1 0.1058(18) 0.0680(13) 0.0810(16) 0.0031(11) 0.0100(14) 0.0016(12)
C9 0.0887(14) 0.0731(13) 0.0829(15) 0.0326(11) 0.0237(12) 0.0166(11)

loop_
_atom_type_symbol
_atom_type_description
_atom_type_scat_dispersion_real
_atom_type_scat_dispersion_imag
_atom_type_scat_source
C C 0.0181 0.0091 'International Tables Vol C Tables 4.2.6.8 and 6.1.1.4'
H H 0.0000 0.0000 'International Tables Vol C Tables 4.2.6.8 and 6.1.1.4'
Cl Cl 0.3639 0.7018 'International Tables Vol C Tables 4.2.6.8 and 6.1.1.4'
N N 0.0311 0.0180 'International Tables Vol C Tables 4.2.6.8 and 6.1.1.4'
O O 0.0492 0.0322 'International Tables Vol C Tables 4.2.6.8 and 6.1.1.4'
S S 0.3331 0.5567 'International Tables Vol C Tables 4.2.6.8 and 6.1.1.4'

loop_
_geom_angle_atom_site_label_1
_geom_angle_atom_site_label_2
_geom_angle_atom_site_label_3
_geom_angle
_geom_angle_site_symmetry_1
_geom_angle_site_symmetry_3
_geom_angle_publ_flag
C12 S1 C5 102.85(7) . . ?
C3 O1 C2 115.61(14) . . ?
N3 N2 C5 121.93(13) . . ?
C6 N2 N3 109.51(14) . . ?
C6 N2 C5 128.56(13) . . ?
C5 N1 C4 122.68(15) . . ?
N4 N3 N2 108.96(14) . . ?
N3 N4 C11 108.52(15) . . ?
C13 C12 S1 122.75(13) . . ?
C17 C12 S1 117.51(12) . . ?
C17 C12 C13 119.56(16) . . ?
C12 C13 H13 119.9 . . ?
C14 C13 C12 120.14(16) . . ?
C14 C13 H13 119.9 . . ?
C14 C15 Cl1 119.07(13) . . ?
C14 C15 C16 121.16(17) . . ?
C16 C15 Cl1 119.75(14) . . ?
O1 C3 C4 110.08(15) . . ?
O2 C3 O1 124.95(16) . . ?
O2 C3 C4 124.97(17) . . ?
N2 C5 S1 112.78(11) . . ?
N1 C5 S1 131.37(15) . . ?
N1 C5 N2 115.78(15) . . ?
N2 C6 C11 104.23(14) . . ?
N2 C6 C7 133.90(17) . . ?
C11 C6 C7 121.83(17) . . ?
C13 C14 C15 119.61(15) . . ?
C13 C14 H14 120.2 . . ?
C15 C14 H14 120.2 . . ?
N1 C4 C3 108.98(14) . . ?
N1 C4 H4A 109.9 . . ?
N1 C4 H4B 109.9 . . ?
C3 C4 H4A 109.9 . . ?
C3 C4 H4B 109.9 . . ?
H4A C4 H4B 108.3 . . ?
C15 C16 H16 120.4 . . ?
C15 C16 C17 119.14(17) . . ?
C17 C16 H16 120.4 . . ?
C6 C11 N4 108.77(17) . . ?
C6 C11 C10 121.67(17) . . ?
C10 C11 N4 129.54(18) . . ?
C12 C17 H17 119.8 . . ?
C16 C17 C12 120.35(16) . . ?
C16 C17 H17 119.8 . . ?
C6 C7 H7 122.2 . . ?
C8 C7 C6 115.60(19) . . ?
C8 C7 H7 122.2 . . ?
O1 C2 H2A 109.9 . . ?
O1 C2 H2B 109.9 . . ?
O1 C2 C1 109.04(17) . . ?
H2A C2 H2B 108.3 . . ?
C1 C2 H2A 109.9 . . ?
C1 C2 H2B 109.9 . . ?
C11 C10 H10 121.6 . . ?
C9 C10 C11 116.89(19) . . ?
C9 C10 H10 121.6 . . ?
C7 C8 H8 118.5 . . ?
C7 C8 C9 123.02(19) . . ?
C9 C8 H8 118.5 . . ?
C2 C1 H1A 109.5 . . ?
C2 C1 H1B 109.5 . . ?
C2 C1 H1C 109.5 . . ?
H1A C1 H1B 109.5 . . ?
H1A C1 H1C 109.5 . . ?
H1B C1 H1C 109.5 . . ?
C10 C9 C8 121.0(2) . . ?
C10 C9 H9 119.5 . . ?
C8 C9 H9 119.5 . . ?

loop_
_geom_bond_atom_site_label_1
_geom_bond_atom_site_label_2
_geom_bond_distance
_geom_bond_site_symmetry_2
_geom_bond_publ_flag
S1 C12 1.7688(17) . ?
S1 C5 1.7777(17) . ?
Cl1 C15 1.7304(17) . ?
O1 C3 1.323(2) . ?
O1 C2 1.459(2) . ?
O2 C3 1.200(2) . ?
N2 N3 1.3817(18) . ?
N2 C5 1.413(2) . ?
N2 C6 1.378(2) . ?
N1 C5 1.260(2) . ?
N1 C4 1.443(2) . ?
N3 N4 1.287(2) . ?
N4 C11 1.397(2) . ?
C12 C13 1.392(2) . ?
C12 C17 1.385(2) . ?
C13 H13 0.9300 . ?
C13 C14 1.376(2) . ?
C15 C14 1.376(3) . ?
C15 C16 1.381(2) . ?
C3 C4 1.513(2) . ?
C6 C11 1.385(3) . ?
C6 C7 1.399(2) . ?
C14 H14 0.9300 . ?
C4 H4A 0.9700 . ?
C4 H4B 0.9700 . ?
C16 H16 0.9300 . ?
C16 C17 1.383(2) . ?
C11 C10 1.385(3) . ?
C17 H17 0.9300 . ?
C7 H7 0.9300 . ?
C7 C8 1.366(3) . ?
C2 H2A 0.9700 . ?
C2 H2B 0.9700 . ?
C2 C1 1.463(3) . ?
C10 H10 0.9300 . ?
C10 C9 1.373(3) . ?
C8 H8 0.9300 . ?
C8 C9 1.398(3) . ?
C1 H1A 0.9600 . ?
C1 H1B 0.9600 . ?
C1 H1C 0.9600 . ?
C9 H9 0.9300 . ?
